data_4305710
loop_
_publ_author_name
'Andreas Kempter'
'Christian Gemel'
'Roland A. Fischer'

_publ_section_title
;
Oxidative Addition of Group 13 and 14 Metal Halides and Alkyls to Ga(DDP)
(DDP = Bulky Bisimidinate)
;
_journal_name_full 'Inorganic Chemistry'
_journal_page_first 7279
_journal_page_last 7285
_journal_paper_doi 10.1021/ic800690z
_journal_volume 47
_journal_year 2008
_chemical_formula_sum 'C240 H352 Cl8 Ga8 N16 Sn4'
_chemical_formula_weight 1286.59
_chemical_name_systematic
; 
 ? 
;
_space_group_IT_number 14
_symmetry_cell_setting monoclinic
_symmetry_space_group_name_Hall '-P 2ybc'
_symmetry_space_group_name_H-M 'P 1 21/c 1'
_atom_sites_solution_hydrogens geom
_atom_sites_solution_primary direct
_atom_sites_solution_secondary difmap
_audit_creation_method SHELXL-97
_cell_angle_alpha 90.00
_cell_angle_beta 118.894(4)
_cell_angle_gamma 90.00
_cell_formula_units_Z 4
_cell_length_a 22.3307(10)
_cell_length_b 12.8162(5)
_cell_length_c 32.5680(18)
_cell_measurement_reflns_used 200
_cell_measurement_temperature 113(2)
_cell_measurement_theta_max 20
_cell_measurement_theta_min 15
_cell_volume 8160.5(7)
_computing_cell_refinement
;
CrysAlis RED, Oxford Diffraction Ltd.,
Version 1.170.32 (release 06.06.2003 CrysAlis170 VC++)
(compiled Jun  6 2003,13:53:32)
;
_computing_data_collection
;
CrysAlis CCD, Oxford Diffraction Ltd.,
Version 1.170.32 (release 06.06.2003 CrysAlis170 VC++)
(compiled Jun  6 2003,13:53:32)
;
_computing_data_reduction
;
CrysAlis RED, Oxford Diffraction Ltd.,
Version 1.170.32 (release 06.06.2003 CrysAlis170 VC++)
(compiled Jun  6 2003,13:53:32)
;
_computing_structure_refinement 'SHELXL-97 (Sheldrick, 1997)'
_computing_structure_solution 'SHELXS-97 (Sheldrick, 1990)'
_diffrn_ambient_temperature 113(2)
_diffrn_detector_area_resol_mean 'not measured'
_diffrn_measured_fraction_theta_full 0.995
_diffrn_measured_fraction_theta_max 0.995
_diffrn_measurement_device_type 'multiwire proportional'
_diffrn_measurement_method 'phi and omega scans'
_diffrn_radiation_monochromator graphite
_diffrn_radiation_source 'fine-focus sealed tube'
_diffrn_radiation_type MoK\a
_diffrn_radiation_wavelength 0.71073
_diffrn_reflns_av_R_equivalents 0.1165
_diffrn_reflns_av_sigmaI/netI 0.3349
_diffrn_reflns_limit_h_max 29
_diffrn_reflns_limit_h_min -24
_diffrn_reflns_limit_k_max 14
_diffrn_reflns_limit_k_min -16
_diffrn_reflns_limit_l_max 38
_diffrn_reflns_limit_l_min -42
_diffrn_reflns_number 81575
_diffrn_reflns_theta_full 27.59
_diffrn_reflns_theta_max 27.59
_diffrn_reflns_theta_min 2.62
_diffrn_standards_decay_% 'not measured'
_diffrn_standards_interval_count 'not measured'
_diffrn_standards_interval_time 'not measured'
_diffrn_standards_number 'not measured'
_exptl_absorpt_coefficient_mu 1.058
_exptl_absorpt_correction_T_max 0.929
_exptl_absorpt_correction_T_min 0.735
_exptl_absorpt_correction_type empirical
_exptl_absorpt_process_details none
_exptl_crystal_colour colourless
_exptl_crystal_density_diffrn 1.047
_exptl_crystal_density_method 'not measured'
_exptl_crystal_description plates
_exptl_crystal_F_000 2688
_exptl_crystal_size_max 0.30
_exptl_crystal_size_mid 0.25
_exptl_crystal_size_min 0.07
_refine_diff_density_max 1.148
_refine_diff_density_min -0.465
_refine_diff_density_rms 0.111
_refine_ls_extinction_method none
_refine_ls_goodness_of_fit_ref 0.721
_refine_ls_hydrogen_treatment mixed
_refine_ls_matrix_type full
_refine_ls_number_parameters 685
_refine_ls_number_reflns 18841
_refine_ls_number_restraints 0
_refine_ls_restrained_S_all 0.721
_refine_ls_R_factor_all 0.1276
_refine_ls_R_factor_gt 0.0466
_refine_ls_shift/su_max 0.001
_refine_ls_shift/su_mean 0.000
_refine_ls_structure_factor_coef Fsqd
_refine_ls_weighting_details 'calc w=1/[\s^2^(Fo^2^)+(0.0499P)^2^+0.0000P] where P=(Fo^2^+2Fc^2^)/3'
_refine_ls_weighting_scheme calc
_refine_ls_wR_factor_gt 0.1156
_refine_ls_wR_factor_ref 0.1254
_reflns_number_gt 6188
_reflns_number_total 18841
_reflns_threshold_expression >2sigma(I)
_cod_data_source_file ic800690z-file002_4.cif
_cod_data_source_block '[ME2Sn{ClGa(DDP)}2]_(4)'
_cod_database_code 4305710

loop_
_symmetry_equiv_pos_as_xyz
'x, y, z'
'-x, y+1/2, -z+1/2'
'-x, -y, -z'
'x, -y-1/2, z-1/2'

loop_
_atom_site_label
_atom_site_type_symbol
_atom_site_fract_x
_atom_site_fract_y
_atom_site_fract_z
_atom_site_U_iso_or_equiv
_atom_site_adp_type
_atom_site_occupancy
_atom_site_symmetry_multiplicity
_atom_site_calc_flag
_atom_site_refinement_flags
_atom_site_disorder_assembly
_atom_site_disorder_group
Sn Sn 0.164149(19) 0.56468(3) 0.881616(14) 0.02474(12) Uani 1 1 d . . .
Ga2 Ga 0.29872(3) 0.55951(5) 0.92854(2) 0.02155(16) Uani 1 1 d . . .
Ga1 Ga 0.09065(3) 0.52722(4) 0.92303(2) 0.02275(17) Uani 1 1 d . . .
Cl1 Cl 0.14348(7) 0.55386(11) 1.00091(5) 0.0320(4) Uani 1 1 d . . .
Cl2 Cl 0.34642(7) 0.45268(10) 0.99096(5) 0.0315(4) Uani 1 1 d . . .
N21 N 0.3469(2) 0.5118(3) 0.89446(15) 0.0209(11) Uani 1 1 d . . .
N22 N 0.3548(2) 0.6853(3) 0.95408(15) 0.0213(11) Uani 1 1 d . . .
N11 N 0.0441(2) 0.3930(3) 0.91842(15) 0.0229(11) Uani 1 1 d . . .
N12 N 0.0078(2) 0.6114(3) 0.90451(15) 0.0223(11) Uani 1 1 d . . .
C61 C 0.1284(3) 0.4642(4) 0.82026(19) 0.0387(17) Uani 1 1 d . . .
H61A H 0.0783 0.4658 0.8027 0.058 Uiso 1 1 calc R . .
H61B H 0.1438 0.3926 0.8303 0.058 Uiso 1 1 calc R . .
H61C H 0.1469 0.4891 0.8002 0.058 Uiso 1 1 calc R . .
C35 C 0.3131(3) 0.4564(4) 0.85079(19) 0.0235(14) Uani 1 1 d . . .
C31 C 0.4502(3) 0.5959(4) 0.95220(19) 0.0234(14) Uani 1 1 d . . .
H31A H 0.4986 0.5892 0.9688 0.028 Uiso 1 1 calc R . .
C30 C 0.4157(3) 0.5260(4) 0.9163(2) 0.0229(14) Uani 1 1 d . . .
C39 C 0.2579(3) 0.4573(5) 0.7671(2) 0.0417(17) Uani 1 1 d . . .
H39A H 0.2422 0.4945 0.7385 0.050 Uiso 1 1 calc R . .
C40 C 0.2924(3) 0.5114(5) 0.8096(2) 0.0289(15) Uani 1 1 d . . .
C33 C 0.4572(3) 0.4638(4) 0.8991(2) 0.0305(15) Uani 1 1 d . . .
H33A H 0.4266 0.4181 0.8733 0.046 Uiso 1 1 calc R . .
H33B H 0.4912 0.4215 0.9248 0.046 Uiso 1 1 calc R . .
H33C H 0.4805 0.5118 0.8880 0.046 Uiso 1 1 calc R . .
C11 C 0.1197(3) 0.2366(4) 0.9427(2) 0.0250(14) Uani 1 1 d . . .
C19 C 0.0226(3) 0.8048(4) 0.9033(2) 0.0296(15) Uani 1 1 d . . .
C2 C -0.0347(3) 0.4794(4) 0.93771(19) 0.0259(14) Uani 1 1 d . . .
H2A H -0.0591 0.4714 0.9546 0.031 Uiso 1 1 calc R . .
C32 C 0.4222(3) 0.6762(4) 0.96725(19) 0.0257(14) Uani 1 1 d . . .
C3 C -0.0352(3) 0.5793(4) 0.92016(19) 0.0243(14) Uani 1 1 d . . .
C58 C 0.2372(3) 0.9245(4) 0.8495(2) 0.0412(17) Uani 1 1 d . . .
H58A H 0.1939 0.9118 0.8494 0.062 Uiso 1 1 calc R . .
H58B H 0.2313 0.9116 0.8181 0.062 Uiso 1 1 calc R . .
H58C H 0.2514 0.9970 0.8585 0.062 Uiso 1 1 calc R . .
C49 C 0.3192(3) 0.8790(5) 1.0258(2) 0.0384(17) Uani 1 1 d . . .
H49A H 0.3237 0.8864 1.0562 0.046 Uiso 1 1 calc R . .
C47 C 0.3312(3) 0.7777(4) 0.9682(2) 0.0242(14) Uani 1 1 d . . .
C56 C 0.2923(3) 0.8507(4) 0.8848(2) 0.0306(15) Uani 1 1 d . . .
H56A H 0.2775 0.7777 0.8737 0.037 Uiso 1 1 calc R . .
C15 C 0.1565(3) 0.2681(4) 0.9937(2) 0.0308(15) Uani 1 1 d . . .
H15A H 0.1312 0.3284 0.9976 0.037 Uiso 1 1 calc R . .
C10 C 0.1401(3) 0.1429(4) 0.9294(2) 0.0345(16) Uani 1 1 d . . .
H10A H 0.1757 0.1017 0.9527 0.041 Uiso 1 1 calc R . .
C34 C 0.4722(3) 0.7585(4) 0.9993(2) 0.0333(16) Uani 1 1 d . . .
H34A H 0.4475 0.8107 1.0073 0.050 Uiso 1 1 calc R . .
H34B H 0.4943 0.7925 0.9831 0.050 Uiso 1 1 calc R . .
H34C H 0.5071 0.7252 1.0280 0.050 Uiso 1 1 calc R . .
C23 C -0.0457(3) 0.7084(5) 0.8293(2) 0.0338(16) Uani 1 1 d . . .
C36 C 0.3028(3) 0.3473(4) 0.8508(2) 0.0279(15) Uani 1 1 d . . .
C18 C -0.0057(3) 0.7099(4) 0.8784(2) 0.0260(14) Uani 1 1 d . . .
C9 C 0.1094(3) 0.1112(4) 0.8834(2) 0.0347(16) Uani 1 1 d . . .
H9A H 0.1243 0.0493 0.8750 0.042 Uiso 1 1 calc R . .
C7 C 0.0349(3) 0.2623(4) 0.8600(2) 0.0282(15) Uani 1 1 d . . .
C43 C 0.3694(3) 0.1884(4) 0.8952(2) 0.0400(17) Uani 1 1 d . . .
H43A H 0.4078 0.2120 0.8910 0.060 Uiso 1 1 calc R . .
H43B H 0.3406 0.1408 0.8696 0.060 Uiso 1 1 calc R . .
H43C H 0.3868 0.1521 0.9253 0.060 Uiso 1 1 calc R . .
C5 C -0.0902(3) 0.6549(4) 0.9170(2) 0.0353(17) Uani 1 1 d . . .
H5A H -0.0857 0.7213 0.9038 0.053 Uiso 1 1 calc R . .
H5B H -0.0846 0.6666 0.9484 0.053 Uiso 1 1 calc R . .
H5C H -0.1355 0.6251 0.8967 0.053 Uiso 1 1 calc R . .
C38 C 0.2463(3) 0.3516(5) 0.7656(2) 0.0453(19) Uani 1 1 d . . .
H38A H 0.2238 0.3158 0.7365 0.054 Uiso 1 1 calc R . .
C57 C 0.3596(3) 0.8703(4) 0.8838(2) 0.0388(17) Uani 1 1 d . . .
H57A H 0.3949 0.8225 0.9057 0.058 Uiso 1 1 calc R . .
H57B H 0.3744 0.9425 0.8931 0.058 Uiso 1 1 calc R . .
H57C H 0.3525 0.8583 0.8520 0.058 Uiso 1 1 calc R . .
C52 C 0.3020(3) 0.8589(4) 0.9341(2) 0.0279(15) Uani 1 1 d . . .
C8 C 0.0561(3) 0.1700(4) 0.8490(2) 0.0349(16) Uani 1 1 d . . .
H8A H 0.0340 0.1462 0.8174 0.042 Uiso 1 1 calc R . .
C44 C 0.3036(3) 0.6283(5) 0.8081(2) 0.0405(17) Uani 1 1 d . . .
H44A H 0.3206 0.6559 0.8406 0.049 Uiso 1 1 calc R . .
C12 C -0.0246(3) 0.3232(4) 0.8207(2) 0.0446(19) Uani 1 1 d . . .
H12A H -0.0128 0.3990 0.8268 0.053 Uiso 1 1 calc R . .
C50 C 0.2918(3) 0.9598(5) 0.9944(2) 0.0450(18) Uani 1 1 d . . .
H50A H 0.2792 1.0226 1.0038 0.054 Uiso 1 1 calc R . .
C6 C 0.0676(3) 0.2951(4) 0.9070(2) 0.0260(15) Uani 1 1 d . . .
C51 C 0.2822(3) 0.9509(4) 0.9493(2) 0.0373(16) Uani 1 1 d . . .
H51A H 0.2621 1.0071 0.9279 0.045 Uiso 1 1 calc R . .
C60 C 0.1339(3) 0.7199(4) 0.8516(2) 0.0376(17) Uani 1 1 d . . .
H60A H 0.0839 0.7241 0.8339 0.056 Uiso 1 1 calc R . .
H60B H 0.1529 0.7337 0.8306 0.056 Uiso 1 1 calc R . .
H60C H 0.1513 0.7719 0.8768 0.056 Uiso 1 1 calc R . .
C13 C -0.0355(4) 0.3001(5) 0.7717(2) 0.056(2) Uani 1 1 d . . .
H13A H -0.0735 0.3424 0.7487 0.084 Uiso 1 1 calc R . .
H13B H -0.0463 0.2259 0.7646 0.084 Uiso 1 1 calc R . .
H13C H 0.0063 0.3169 0.7702 0.084 Uiso 1 1 calc R . .
C24 C 0.0647(3) 0.8099(4) 0.9557(2) 0.0318(16) Uani 1 1 d . . .
H24A H 0.0605 0.7415 0.9689 0.038 Uiso 1 1 calc R . .
C41 C 0.3262(3) 0.2842(4) 0.8945(2) 0.0307(15) Uani 1 1 d . . .
H41A H 0.3566 0.3299 0.9215 0.037 Uiso 1 1 calc R . .
C4 C -0.0231(3) 0.2898(4) 0.9451(2) 0.0337(16) Uani 1 1 d . . .
H4A H 0.0024 0.2333 0.9403 0.051 Uiso 1 1 calc R . .
H4B H -0.0723 0.2787 0.9248 0.051 Uiso 1 1 calc R . .
H4C H -0.0129 0.2905 0.9779 0.051 Uiso 1 1 calc R . .
C37 C 0.2677(3) 0.2990(5) 0.8070(2) 0.0434(18) Uani 1 1 d . . .
H37A H 0.2582 0.2265 0.8059 0.052 Uiso 1 1 calc R . .
C53 C 0.3706(3) 0.7012(4) 1.0500(2) 0.0305(15) Uani 1 1 d . . .
H53A H 0.3909 0.6481 1.0378 0.037 Uiso 1 1 calc R . .
C1 C -0.0028(3) 0.3916(4) 0.93328(19) 0.0235(14) Uani 1 1 d . . .
C25 C 0.0391(3) 0.8969(4) 0.9765(2) 0.0438(18) Uani 1 1 d . . .
H25A H -0.0092 0.8850 0.9671 0.066 Uiso 1 1 calc R . .
H25B H 0.0442 0.9649 0.9648 0.066 Uiso 1 1 calc R . .
H25C H 0.0661 0.8958 1.0108 0.066 Uiso 1 1 calc R . .
C54 C 0.3158(3) 0.6486(5) 1.0559(2) 0.0496(19) Uani 1 1 d . . .
H54A H 0.2805 0.6225 1.0255 0.074 Uiso 1 1 calc R . .
H54B H 0.2953 0.6986 1.0683 0.074 Uiso 1 1 calc R . .
H54C H 0.3354 0.5901 1.0778 0.074 Uiso 1 1 calc R . .
C55 C 0.4280(3) 0.7422(5) 1.0962(2) 0.0465(18) Uani 1 1 d . . .
H55A H 0.4469 0.6848 1.1188 0.070 Uiso 1 1 calc R . .
H55B H 0.4100 0.7961 1.1086 0.070 Uiso 1 1 calc R . .
H55C H 0.4641 0.7722 1.0909 0.070 Uiso 1 1 calc R . .
C20 C 0.0088(3) 0.8947(4) 0.8765(2) 0.0383(17) Uani 1 1 d . . .
H20A H 0.0270 0.9592 0.8919 0.046 Uiso 1 1 calc R . .
C22 C -0.0572(3) 0.8035(5) 0.8050(2) 0.0389(17) Uani 1 1 d . . .
H22A H -0.0843 0.8046 0.7719 0.047 Uiso 1 1 calc R . .
C48 C 0.3407(3) 0.7859(4) 1.0143(2) 0.0294(15) Uani 1 1 d . . .
C27 C -0.0753(3) 0.6063(5) 0.8026(2) 0.047(2) Uani 1 1 d . . .
H27A H -0.0472 0.5483 0.8237 0.056 Uiso 1 1 calc R . .
C21 C -0.0300(3) 0.8939(5) 0.8285(3) 0.0434(18) Uani 1 1 d . . .
H21A H -0.0379 0.9573 0.8115 0.052 Uiso 1 1 calc R . .
C14 C -0.0916(3) 0.3079(5) 0.8216(2) 0.066(2) Uani 1 1 d . . .
H14A H -0.0848 0.3240 0.8530 0.098 Uiso 1 1 calc R . .
H14B H -0.1067 0.2353 0.8137 0.098 Uiso 1 1 calc R . .
H14C H -0.1265 0.3545 0.7986 0.098 Uiso 1 1 calc R . .
C26 C 0.1402(3) 0.8276(5) 0.9705(2) 0.0444(18) Uani 1 1 d . . .
H26A H 0.1562 0.7723 0.9573 0.067 Uiso 1 1 calc R . .
H26B H 0.1672 0.8262 1.0048 0.067 Uiso 1 1 calc R . .
H26C H 0.1457 0.8955 0.9589 0.067 Uiso 1 1 calc R . .
C28 C -0.1497(4) 0.5880(5) 0.7922(3) 0.065(2) Uani 1 1 d . . .
H28A H -0.1520 0.5916 0.8215 0.098 Uiso 1 1 calc R . .
H28B H -0.1650 0.5190 0.7780 0.098 Uiso 1 1 calc R . .
H28C H -0.1794 0.6417 0.7705 0.098 Uiso 1 1 calc R . .
C42 C 0.2657(3) 0.2511(5) 0.9019(2) 0.0445(18) Uani 1 1 d . . .
H42A H 0.2399 0.3130 0.9017 0.067 Uiso 1 1 calc R . .
H42B H 0.2831 0.2152 0.9321 0.067 Uiso 1 1 calc R . .
H42C H 0.2357 0.2039 0.8766 0.067 Uiso 1 1 calc R . .
C45 C 0.2372(3) 0.6867(5) 0.7759(2) 0.054(2) Uani 1 1 d . . .
H45A H 0.2032 0.6734 0.7861 0.082 Uiso 1 1 calc R . .
H45B H 0.2196 0.6623 0.7436 0.082 Uiso 1 1 calc R . .
H45C H 0.2465 0.7618 0.7774 0.082 Uiso 1 1 calc R . .
C17 C 0.1560(3) 0.1779(4) 1.0256(2) 0.0460(19) Uani 1 1 d . . .
H17A H 0.1087 0.1582 1.0160 0.069 Uiso 1 1 calc R . .
H17B H 0.1787 0.2012 1.0583 0.069 Uiso 1 1 calc R . .
H17C H 0.1805 0.1175 1.0224 0.069 Uiso 1 1 calc R . .
C16 C 0.2282(3) 0.3044(5) 1.0075(2) 0.0457(18) Uani 1 1 d . . .
H16A H 0.2261 0.3622 0.9872 0.069 Uiso 1 1 calc R . .
H16B H 0.2542 0.2466 1.0042 0.069 Uiso 1 1 calc R . .
H16C H 0.2507 0.3281 1.0402 0.069 Uiso 1 1 calc R . .
C46 C 0.3586(4) 0.6515(5) 0.7940(3) 0.067(2) Uani 1 1 d . . .
H46A H 0.4009 0.6148 0.8152 0.101 Uiso 1 1 calc R . .
H46B H 0.3673 0.7268 0.7959 0.101 Uiso 1 1 calc R . .
H46C H 0.3428 0.6276 0.7617 0.101 Uiso 1 1 calc R . .
C29 C -0.0690(4) 0.5989(5) 0.7581(2) 0.064(2) Uani 1 1 d . . .
H29A H -0.0211 0.6089 0.7660 0.095 Uiso 1 1 calc R . .
H29B H -0.0973 0.6530 0.7359 0.095 Uiso 1 1 calc R . .
H29C H -0.0845 0.5300 0.7438 0.095 Uiso 1 1 calc R . .
C104 C 0.1651(5) 0.4395(7) 0.6381(2) 0.067(2) Uani 1 1 d . . .
H10B H 0.1364 0.3886 0.6409 0.080 Uiso 1 1 calc R . .
C103 C 0.1428(4) 0.5410(8) 0.6273(3) 0.074(2) Uani 1 1 d . . .
H10C H 0.0988 0.5609 0.6224 0.089 Uiso 1 1 calc R . .
C105 C 0.2285(5) 0.4111(7) 0.6448(2) 0.072(3) Uani 1 1 d . . .
H10D H 0.2436 0.3412 0.6530 0.086 Uiso 1 1 calc R . .
C100 C 0.2702(5) 0.4819(9) 0.6398(3) 0.081(3) Uani 1 1 d . . .
C102 C 0.1865(6) 0.6136(8) 0.6239(3) 0.107(3) Uani 1 1 d . . .
H10E H 0.1730 0.6846 0.6177 0.128 Uiso 1 1 calc R . .
C101 C 0.2488(5) 0.5835(8) 0.6293(3) 0.099(3) Uani 1 1 d . . .
H10F H 0.2774 0.6334 0.6257 0.118 Uiso 1 1 calc R . .
C106 C 0.3344(5) 0.4475(9) 0.6450(4) 0.149(5) Uani 1 1 d . . .
H10G H 0.3404 0.3731 0.6529 0.223 Uiso 1 1 calc R . .
H10H H 0.3715 0.4872 0.6701 0.223 Uiso 1 1 calc R . .
H10I H 0.3353 0.4586 0.6155 0.223 Uiso 1 1 calc R . .

loop_
_atom_site_aniso_label
_atom_site_aniso_U_11
_atom_site_aniso_U_22
_atom_site_aniso_U_33
_atom_site_aniso_U_23
_atom_site_aniso_U_13
_atom_site_aniso_U_12
Sn 0.0215(2) 0.0288(2) 0.0239(2) 0.0004(2) 0.01088(19) -0.0008(2)
Ga2 0.0209(3) 0.0215(4) 0.0209(4) -0.0011(3) 0.0091(3) -0.0006(3)
Ga1 0.0213(4) 0.0233(4) 0.0229(4) 0.0015(3) 0.0101(3) -0.0008(3)
Cl1 0.0287(8) 0.0406(9) 0.0218(8) -0.0035(7) 0.0082(7) -0.0058(8)
Cl2 0.0353(9) 0.0291(9) 0.0266(9) 0.0053(7) 0.0121(7) -0.0009(7)
N21 0.029(3) 0.010(2) 0.014(3) 0.000(2) 0.003(2) 0.003(2)
N22 0.024(3) 0.020(3) 0.017(3) -0.002(2) 0.007(2) -0.002(2)
N11 0.029(3) 0.016(3) 0.018(3) 0.004(2) 0.006(2) 0.002(2)
N12 0.023(3) 0.021(3) 0.022(3) 0.000(2) 0.010(2) 0.001(2)
C61 0.035(4) 0.058(5) 0.023(4) -0.012(3) 0.014(3) -0.002(3)
C35 0.020(3) 0.030(4) 0.021(3) -0.004(3) 0.010(3) 0.002(3)
C31 0.016(3) 0.027(3) 0.022(4) -0.001(3) 0.006(3) 0.005(3)
C30 0.024(3) 0.020(3) 0.026(4) 0.008(3) 0.014(3) 0.005(3)
C39 0.048(4) 0.042(5) 0.028(4) 0.003(3) 0.013(3) 0.007(3)
C40 0.029(4) 0.030(4) 0.028(4) -0.002(3) 0.014(3) 0.005(3)
C33 0.018(3) 0.029(4) 0.043(4) -0.005(3) 0.014(3) 0.002(3)
C11 0.027(4) 0.022(3) 0.028(4) 0.005(3) 0.014(3) -0.002(3)
C19 0.033(4) 0.026(4) 0.031(4) 0.002(3) 0.017(3) 0.000(3)
C2 0.025(3) 0.030(4) 0.030(4) 0.004(3) 0.019(3) 0.000(3)
C32 0.026(4) 0.026(4) 0.023(4) 0.009(3) 0.010(3) -0.001(3)
C3 0.020(3) 0.031(4) 0.023(3) -0.005(3) 0.011(3) -0.003(3)
C58 0.040(4) 0.028(4) 0.047(4) 0.007(3) 0.014(3) 0.007(3)
C49 0.036(4) 0.045(4) 0.026(4) -0.006(3) 0.009(3) 0.007(3)
C47 0.014(3) 0.015(3) 0.041(4) -0.002(3) 0.011(3) 0.001(3)
C56 0.037(4) 0.019(3) 0.030(4) 0.005(3) 0.011(3) 0.007(3)
C15 0.033(4) 0.030(4) 0.029(4) 0.006(3) 0.014(3) 0.006(3)
C10 0.036(4) 0.023(4) 0.047(5) 0.009(3) 0.023(4) 0.005(3)
C34 0.021(3) 0.034(4) 0.045(4) -0.008(3) 0.015(3) -0.002(3)
C23 0.030(4) 0.038(4) 0.034(4) -0.001(3) 0.017(3) 0.003(3)
C36 0.028(4) 0.024(4) 0.030(4) -0.006(3) 0.013(3) -0.005(3)
C18 0.024(3) 0.029(4) 0.029(4) 0.006(3) 0.016(3) 0.007(3)
C9 0.044(4) 0.025(4) 0.040(5) -0.008(3) 0.025(4) -0.001(3)
C7 0.033(4) 0.021(4) 0.028(4) -0.005(3) 0.013(3) -0.006(3)
C43 0.044(4) 0.025(4) 0.041(5) -0.006(3) 0.013(4) -0.002(3)
C5 0.035(4) 0.028(4) 0.060(5) -0.009(3) 0.037(4) -0.003(3)
C38 0.048(5) 0.044(5) 0.030(5) -0.019(4) 0.008(4) -0.009(4)
C57 0.039(4) 0.033(4) 0.046(5) 0.007(3) 0.021(4) 0.004(3)
C52 0.021(3) 0.024(4) 0.030(4) -0.007(3) 0.005(3) -0.007(3)
C8 0.049(4) 0.028(4) 0.027(4) -0.005(3) 0.018(4) -0.010(3)
C44 0.052(5) 0.040(4) 0.022(4) 0.002(3) 0.012(4) 0.006(4)
C12 0.057(5) 0.019(4) 0.036(5) -0.001(3) 0.005(4) -0.001(3)
C50 0.035(4) 0.040(5) 0.049(5) -0.017(4) 0.012(4) 0.012(3)
C6 0.031(4) 0.020(3) 0.036(4) 0.006(3) 0.023(3) 0.002(3)
C51 0.034(4) 0.026(4) 0.042(4) 0.003(3) 0.010(3) 0.006(3)
C60 0.027(4) 0.046(4) 0.041(4) 0.011(3) 0.017(3) 0.002(3)
C13 0.079(6) 0.048(4) 0.027(4) -0.001(3) 0.015(4) 0.004(4)
C24 0.047(4) 0.021(3) 0.027(4) -0.004(3) 0.017(3) -0.008(3)
C41 0.036(4) 0.023(4) 0.029(4) -0.002(3) 0.013(3) -0.006(3)
C4 0.028(4) 0.034(4) 0.038(4) 0.014(3) 0.016(3) -0.003(3)
C37 0.049(5) 0.034(4) 0.043(5) -0.015(4) 0.018(4) -0.012(3)
C53 0.032(4) 0.031(4) 0.026(4) -0.003(3) 0.012(3) 0.003(3)
C1 0.019(3) 0.033(4) 0.018(3) 0.001(3) 0.009(3) -0.008(3)
C25 0.059(5) 0.029(4) 0.050(5) -0.006(3) 0.032(4) -0.003(3)
C54 0.059(5) 0.049(5) 0.049(5) 0.005(4) 0.032(4) 0.006(4)
C55 0.046(4) 0.058(5) 0.025(4) -0.002(3) 0.009(4) 0.012(4)
C20 0.045(4) 0.025(4) 0.048(5) 0.009(3) 0.025(4) 0.002(3)
C22 0.039(4) 0.040(4) 0.035(4) 0.013(4) 0.016(4) 0.015(3)
C48 0.024(3) 0.031(4) 0.032(4) -0.009(3) 0.013(3) -0.004(3)
C27 0.056(5) 0.029(4) 0.022(4) 0.005(3) -0.008(3) 0.007(3)
C21 0.054(5) 0.024(4) 0.058(6) 0.012(4) 0.031(4) 0.008(3)
C14 0.050(5) 0.069(5) 0.046(5) -0.012(4) -0.002(4) 0.009(4)
C26 0.031(4) 0.045(4) 0.047(5) -0.001(3) 0.010(4) -0.012(3)
C28 0.068(6) 0.065(5) 0.059(6) -0.017(4) 0.028(5) -0.031(4)
C42 0.052(5) 0.043(4) 0.034(5) 0.001(3) 0.018(4) -0.005(4)
C45 0.057(5) 0.048(5) 0.046(5) 0.007(4) 0.015(4) 0.021(4)
C17 0.059(5) 0.045(4) 0.042(5) 0.017(3) 0.031(4) 0.028(4)
C16 0.039(4) 0.059(5) 0.028(4) -0.010(3) 0.007(3) 0.000(4)
C46 0.067(6) 0.041(5) 0.090(7) 0.012(4) 0.034(5) -0.007(4)
C29 0.072(6) 0.068(5) 0.046(5) -0.023(4) 0.024(5) -0.006(4)
C104 0.082(7) 0.070(6) 0.040(5) -0.013(5) 0.022(5) -0.010(6)
C103 0.055(5) 0.087(7) 0.061(6) -0.002(5) 0.013(5) 0.003(6)
C105 0.099(8) 0.085(7) 0.029(5) -0.010(4) 0.028(5) 0.006(6)
C100 0.076(7) 0.106(8) 0.069(7) 0.012(6) 0.041(6) 0.040(7)
C102 0.100(9) 0.094(8) 0.123(10) 0.035(6) 0.051(8) 0.009(7)
C101 0.068(7) 0.111(9) 0.131(9) 0.031(7) 0.059(7) 0.009(6)
C106 0.086(8) 0.219(13) 0.152(11) 0.039(9) 0.067(8) 0.059(9)

loop_
_atom_type_symbol
_atom_type_description
_atom_type_scat_dispersion_real
_atom_type_scat_dispersion_imag
_atom_type_scat_source
C C 0.0033 0.0016 'International Tables Vol C Tables 4.2.6.8 and 6.1.1.4'
H H 0.0000 0.0000 'International Tables Vol C Tables 4.2.6.8 and 6.1.1.4'
Cl Cl 0.1484 0.1585 'International Tables Vol C Tables 4.2.6.8 and 6.1.1.4'
Ga Ga 0.2307 1.6083 'International Tables Vol C Tables 4.2.6.8 and 6.1.1.4'
N N 0.0061 0.0033 'International Tables Vol C Tables 4.2.6.8 and 6.1.1.4'
Sn Sn -0.6537 1.4246 'International Tables Vol C Tables 4.2.6.8 and 6.1.1.4'

loop_
_geom_angle_atom_site_label_1
_geom_angle_atom_site_label_2
_geom_angle_atom_site_label_3
_geom_angle
_geom_angle_site_symmetry_1
_geom_angle_site_symmetry_3
_geom_angle_publ_flag
C60 Sn C61 103.4(2) . . ?
C60 Sn Ga1 105.25(15) . . ?
C61 Sn Ga1 108.68(16) . . ?
C60 Sn Ga2 107.66(15) . . ?
C61 Sn Ga2 109.11(15) . . ?
Ga1 Sn Ga2 121.27(2) . . ?
N22 Ga2 N21 94.78(18) . . ?
N22 Ga2 Cl2 100.99(13) . . ?
N21 Ga2 Cl2 99.82(12) . . ?
N22 Ga2 Sn 122.73(13) . . ?
N21 Ga2 Sn 117.35(13) . . ?
Cl2 Ga2 Sn 116.72(4) . . ?
N12 Ga1 N11 94.14(18) . . ?
N12 Ga1 Cl1 99.54(13) . . ?
N11 Ga1 Cl1 100.83(13) . . ?
N12 Ga1 Sn 118.12(13) . . ?
N11 Ga1 Sn 123.80(14) . . ?
Cl1 Ga1 Sn 115.77(4) . . ?
C30 N21 C35 120.3(4) . . ?
C30 N21 Ga2 116.7(4) . . ?
C35 N21 Ga2 122.7(3) . . ?
C32 N22 C47 119.0(4) . . ?
C32 N22 Ga2 116.5(3) . . ?
C47 N22 Ga2 123.2(3) . . ?
C1 N11 C6 120.8(4) . . ?
C1 N11 Ga1 117.0(4) . . ?
C6 N11 Ga1 121.4(3) . . ?
C3 N12 C18 119.8(4) . . ?
C3 N12 Ga1 116.9(3) . . ?
C18 N12 Ga1 123.2(3) . . ?
Sn C61 H61A 109.5 . . ?
Sn C61 H61B 109.5 . . ?
H61A C61 H61B 109.5 . . ?
Sn C61 H61C 109.5 . . ?
H61A C61 H61C 109.5 . . ?
H61B C61 H61C 109.5 . . ?
C40 C35 C36 121.6(5) . . ?
C40 C35 N21 118.6(5) . . ?
C36 C35 N21 119.7(5) . . ?
C30 C31 C32 127.6(5) . . ?
C30 C31 H31A 116.2 . . ?
C32 C31 H31A 116.2 . . ?
N21 C30 C31 124.0(5) . . ?
N21 C30 C33 118.3(5) . . ?
C31 C30 C33 117.6(5) . . ?
C38 C39 C40 121.8(6) . . ?
C38 C39 H39A 119.1 . . ?
C40 C39 H39A 119.1 . . ?
C35 C40 C39 118.2(5) . . ?
C35 C40 C44 123.3(5) . . ?
C39 C40 C44 118.5(6) . . ?
C30 C33 H33A 109.5 . . ?
C30 C33 H33B 109.5 . . ?
H33A C33 H33B 109.5 . . ?
C30 C33 H33C 109.5 . . ?
H33A C33 H33C 109.5 . . ?
H33B C33 H33C 109.5 . . ?
C6 C11 C10 117.3(5) . . ?
C6 C11 C15 124.2(5) . . ?
C10 C11 C15 118.4(5) . . ?
C20 C19 C18 116.5(6) . . ?
C20 C19 C24 120.5(5) . . ?
C18 C19 C24 123.0(5) . . ?
C1 C2 C3 127.5(5) . . ?
C1 C2 H2A 116.3 . . ?
C3 C2 H2A 116.3 . . ?
N22 C32 C31 124.3(5) . . ?
N22 C32 C34 119.5(5) . . ?
C31 C32 C34 116.2(5) . . ?
N12 C3 C2 124.5(5) . . ?
N12 C3 C5 118.4(5) . . ?
C2 C3 C5 117.1(5) . . ?
C56 C58 H58A 109.5 . . ?
C56 C58 H58B 109.5 . . ?
H58A C58 H58B 109.5 . . ?
C56 C58 H58C 109.5 . . ?
H58A C58 H58C 109.5 . . ?
H58B C58 H58C 109.5 . . ?
C50 C49 C48 121.8(6) . . ?
C50 C49 H49A 119.1 . . ?
C48 C49 H49A 119.1 . . ?
C48 C47 C52 123.2(5) . . ?
C48 C47 N22 120.2(5) . . ?
C52 C47 N22 116.5(5) . . ?
C52 C56 C58 113.8(5) . . ?
C52 C56 C57 111.6(5) . . ?
C58 C56 C57 108.7(5) . . ?
C52 C56 H56A 107.5 . . ?
C58 C56 H56A 107.5 . . ?
C57 C56 H56A 107.5 . . ?
C11 C15 C16 110.2(5) . . ?
C11 C15 C17 111.0(5) . . ?
C16 C15 C17 112.1(5) . . ?
C11 C15 H15A 107.7 . . ?
C16 C15 H15A 107.7 . . ?
C17 C15 H15A 107.7 . . ?
C9 C10 C11 121.1(6) . . ?
C9 C10 H10A 119.5 . . ?
C11 C10 H10A 119.5 . . ?
C32 C34 H34A 109.5 . . ?
C32 C34 H34B 109.5 . . ?
H34A C34 H34B 109.5 . . ?
C32 C34 H34C 109.5 . . ?
H34A C34 H34C 109.5 . . ?
H34B C34 H34C 109.5 . . ?
C18 C23 C22 118.0(6) . . ?
C18 C23 C27 121.3(5) . . ?
C22 C23 C27 120.7(6) . . ?
C37 C36 C35 116.6(5) . . ?
C37 C36 C41 119.9(5) . . ?
C35 C36 C41 123.4(5) . . ?
C23 C18 C19 121.4(5) . . ?
C23 C18 N12 119.1(5) . . ?
C19 C18 N12 119.5(5) . . ?
C10 C9 C8 119.9(6) . . ?
C10 C9 H9A 120.1 . . ?
C8 C9 H9A 120.1 . . ?
C8 C7 C6 118.3(5) . . ?
C8 C7 C12 119.1(5) . . ?
C6 C7 C12 122.6(5) . . ?
C41 C43 H43A 109.5 . . ?
C41 C43 H43B 109.5 . . ?
H43A C43 H43B 109.5 . . ?
C41 C43 H43C 109.5 . . ?
H43A C43 H43C 109.5 . . ?
H43B C43 H43C 109.5 . . ?
C3 C5 H5A 109.5 . . ?
C3 C5 H5B 109.5 . . ?
H5A C5 H5B 109.5 . . ?
C3 C5 H5C 109.5 . . ?
H5A C5 H5C 109.5 . . ?
H5B C5 H5C 109.5 . . ?
C37 C38 C39 118.7(6) . . ?
C37 C38 H38A 120.7 . . ?
C39 C38 H38A 120.7 . . ?
C56 C57 H57A 109.5 . . ?
C56 C57 H57B 109.5 . . ?
H57A C57 H57B 109.5 . . ?
C56 C57 H57C 109.5 . . ?
H57A C57 H57C 109.5 . . ?
H57B C57 H57C 109.5 . . ?
C47 C52 C51 115.8(6) . . ?
C47 C52 C56 123.4(5) . . ?
C51 C52 C56 120.8(5) . . ?
C7 C8 C9 121.3(6) . . ?
C7 C8 H8A 119.3 . . ?
C9 C8 H8A 119.3 . . ?
C40 C44 C45 112.5(5) . . ?
C40 C44 C46 111.5(5) . . ?
C45 C44 C46 110.4(5) . . ?
C40 C44 H44A 107.4 . . ?
C45 C44 H44A 107.4 . . ?
C46 C44 H44A 107.4 . . ?
C14 C12 C13 109.5(6) . . ?
C14 C12 C7 112.4(5) . . ?
C13 C12 C7 114.1(5) . . ?
C14 C12 H12A 106.8 . . ?
C13 C12 H12A 106.8 . . ?
C7 C12 H12A 106.8 . . ?
C49 C50 C51 120.9(6) . . ?
C49 C50 H50A 119.5 . . ?
C51 C50 H50A 119.5 . . ?
C11 C6 C7 122.0(5) . . ?
C11 C6 N11 120.0(5) . . ?
C7 C6 N11 118.0(5) . . ?
C50 C51 C52 121.3(6) . . ?
C50 C51 H51A 119.3 . . ?
C52 C51 H51A 119.3 . . ?
Sn C60 H60A 109.5 . . ?
Sn C60 H60B 109.5 . . ?
H60A C60 H60B 109.5 . . ?
Sn C60 H60C 109.5 . . ?
H60A C60 H60C 109.5 . . ?
H60B C60 H60C 109.5 . . ?
C12 C13 H13A 109.5 . . ?
C12 C13 H13B 109.5 . . ?
H13A C13 H13B 109.5 . . ?
C12 C13 H13C 109.5 . . ?
H13A C13 H13C 109.5 . . ?
H13B C13 H13C 109.5 . . ?
C19 C24 C26 110.8(5) . . ?
C19 C24 C25 111.5(5) . . ?
C26 C24 C25 109.8(5) . . ?
C19 C24 H24A 108.2 . . ?
C26 C24 H24A 108.2 . . ?
C25 C24 H24A 108.2 . . ?
C36 C41 C42 111.6(5) . . ?
C36 C41 C43 111.6(5) . . ?
C42 C41 C43 111.3(5) . . ?
C36 C41 H41A 107.3 . . ?
C42 C41 H41A 107.3 . . ?
C43 C41 H41A 107.3 . . ?
C1 C4 H4A 109.5 . . ?
C1 C4 H4B 109.5 . . ?
H4A C4 H4B 109.5 . . ?
C1 C4 H4C 109.5 . . ?
H4A C4 H4C 109.5 . . ?
H4B C4 H4C 109.5 . . ?
C38 C37 C36 123.0(6) . . ?
C38 C37 H37A 118.5 . . ?
C36 C37 H37A 118.5 . . ?
C54 C53 C48 110.1(5) . . ?
C54 C53 C55 112.4(5) . . ?
C48 C53 C55 111.4(5) . . ?
C54 C53 H53A 107.6 . . ?
C48 C53 H53A 107.6 . . ?
C55 C53 H53A 107.6 . . ?
N11 C1 C2 123.8(5) . . ?
N11 C1 C4 119.2(5) . . ?
C2 C1 C4 116.9(5) . . ?
C24 C25 H25A 109.5 . . ?
C24 C25 H25B 109.5 . . ?
H25A C25 H25B 109.5 . . ?
C24 C25 H25C 109.5 . . ?
H25A C25 H25C 109.5 . . ?
H25B C25 H25C 109.5 . . ?
C53 C54 H54A 109.5 . . ?
C53 C54 H54B 109.5 . . ?
H54A C54 H54B 109.5 . . ?
C53 C54 H54C 109.5 . . ?
H54A C54 H54C 109.5 . . ?
H54B C54 H54C 109.5 . . ?
C53 C55 H55A 109.5 . . ?
C53 C55 H55B 109.5 . . ?
H55A C55 H55B 109.5 . . ?
C53 C55 H55C 109.5 . . ?
H55A C55 H55C 109.5 . . ?
H55B C55 H55C 109.5 . . ?
C21 C20 C19 122.5(6) . . ?
C21 C20 H20A 118.7 . . ?
C19 C20 H20A 118.7 . . ?
C21 C22 C23 120.9(6) . . ?
C21 C22 H22A 119.6 . . ?
C23 C22 H22A 119.6 . . ?
C49 C48 C47 116.9(5) . . ?
C49 C48 C53 119.4(6) . . ?
C47 C48 C53 123.7(5) . . ?
C29 C27 C23 112.2(6) . . ?
C29 C27 C28 111.4(5) . . ?
C23 C27 C28 112.2(5) . . ?
C29 C27 H27A 106.9 . . ?
C23 C27 H27A 106.9 . . ?
C28 C27 H27A 106.9 . . ?
C22 C21 C20 120.7(6) . . ?
C22 C21 H21A 119.6 . . ?
C20 C21 H21A 119.6 . . ?
C12 C14 H14A 109.5 . . ?
C12 C14 H14B 109.5 . . ?
H14A C14 H14B 109.5 . . ?
C12 C14 H14C 109.5 . . ?
H14A C14 H14C 109.5 . . ?
H14B C14 H14C 109.5 . . ?
C24 C26 H26A 109.5 . . ?
C24 C26 H26B 109.5 . . ?
H26A C26 H26B 109.5 . . ?
C24 C26 H26C 109.5 . . ?
H26A C26 H26C 109.5 . . ?
H26B C26 H26C 109.5 . . ?
C27 C28 H28A 109.5 . . ?
C27 C28 H28B 109.5 . . ?
H28A C28 H28B 109.5 . . ?
C27 C28 H28C 109.5 . . ?
H28A C28 H28C 109.5 . . ?
H28B C28 H28C 109.5 . . ?
C41 C42 H42A 109.5 . . ?
C41 C42 H42B 109.5 . . ?
H42A C42 H42B 109.5 . . ?
C41 C42 H42C 109.5 . . ?
H42A C42 H42C 109.5 . . ?
H42B C42 H42C 109.5 . . ?
C44 C45 H45A 109.5 . . ?
C44 C45 H45B 109.5 . . ?
H45A C45 H45B 109.5 . . ?
C44 C45 H45C 109.5 . . ?
H45A C45 H45C 109.5 . . ?
H45B C45 H45C 109.5 . . ?
C15 C17 H17A 109.5 . . ?
C15 C17 H17B 109.5 . . ?
H17A C17 H17B 109.5 . . ?
C15 C17 H17C 109.5 . . ?
H17A C17 H17C 109.5 . . ?
H17B C17 H17C 109.5 . . ?
C15 C16 H16A 109.5 . . ?
C15 C16 H16B 109.5 . . ?
H16A C16 H16B 109.5 . . ?
C15 C16 H16C 109.5 . . ?
H16A C16 H16C 109.5 . . ?
H16B C16 H16C 109.5 . . ?
C44 C46 H46A 109.5 . . ?
C44 C46 H46B 109.5 . . ?
H46A C46 H46B 109.5 . . ?
C44 C46 H46C 109.5 . . ?
H46A C46 H46C 109.5 . . ?
H46B C46 H46C 109.5 . . ?
C27 C29 H29A 109.5 . . ?
C27 C29 H29B 109.5 . . ?
H29A C29 H29B 109.5 . . ?
C27 C29 H29C 109.5 . . ?
H29A C29 H29C 109.5 . . ?
H29B C29 H29C 109.5 . . ?
C105 C104 C103 120.6(9) . . ?
C105 C104 H10B 119.7 . . ?
C103 C104 H10B 119.7 . . ?
C104 C103 C102 118.0(9) . . ?
C104 C103 H10C 121.0 . . ?
C102 C103 H10C 121.0 . . ?
C100 C105 C104 121.0(9) . . ?
C100 C105 H10D 119.5 . . ?
C104 C105 H10D 119.5 . . ?
C105 C100 C101 119.0(8) . . ?
C105 C100 C106 118.9(10) . . ?
C101 C100 C106 122.1(11) . . ?
C101 C102 C103 120.7(9) . . ?
C101 C102 H10E 119.7 . . ?
C103 C102 H10E 119.7 . . ?
C102 C101 C100 120.5(9) . . ?
C102 C101 H10F 119.7 . . ?
C100 C101 H10F 119.7 . . ?
C100 C106 H10G 109.5 . . ?
C100 C106 H10H 109.5 . . ?
H10G C106 H10H 109.5 . . ?
C100 C106 H10I 109.5 . . ?
H10G C106 H10I 109.5 . . ?
H10H C106 H10I 109.5 . . ?

loop_
_geom_bond_atom_site_label_1
_geom_bond_atom_site_label_2
_geom_bond_distance
_geom_bond_site_symmetry_2
_geom_bond_publ_flag
Sn C60 2.175(5) . ?
Sn C61 2.178(5) . ?
Sn Ga1 2.6236(7) . ?
Sn Ga2 2.6328(7) . ?
Ga2 N22 1.962(4) . ?
Ga2 N21 1.979(4) . ?
Ga2 Cl2 2.2470(15) . ?
Ga1 N12 1.969(4) . ?
Ga1 N11 1.977(4) . ?
Ga1 Cl1 2.2471(15) . ?
N21 C30 1.358(6) . ?
N21 C35 1.435(6) . ?
N22 C32 1.356(6) . ?
N22 C47 1.457(6) . ?
N11 C1 1.351(6) . ?
N11 C6 1.474(6) . ?
N12 C3 1.349(6) . ?
N12 C18 1.469(6) . ?
C61 H61A 0.9800 . ?
C61 H61B 0.9800 . ?
C61 H61C 0.9800 . ?
C35 C40 1.383(7) . ?
C35 C36 1.417(7) . ?
C31 C30 1.376(7) . ?
C31 C32 1.411(7) . ?
C31 H31A 0.9500 . ?
C30 C33 1.519(7) . ?
C39 C38 1.376(8) . ?
C39 C40 1.400(8) . ?
C39 H39A 0.9500 . ?
C40 C44 1.523(7) . ?
C33 H33A 0.9800 . ?
C33 H33B 0.9800 . ?
C33 H33C 0.9800 . ?
C11 C6 1.401(7) . ?
C11 C10 1.424(7) . ?
C11 C15 1.510(8) . ?
C19 C20 1.388(7) . ?
C19 C18 1.429(7) . ?
C19 C24 1.500(8) . ?
C2 C1 1.375(7) . ?
C2 C3 1.400(7) . ?
C2 H2A 0.9500 . ?
C32 C34 1.523(7) . ?
C3 C5 1.527(7) . ?
C58 C56 1.536(7) . ?
C58 H58A 0.9800 . ?
C58 H58B 0.9800 . ?
C58 H58C 0.9800 . ?
C49 C50 1.374(8) . ?
C49 C48 1.404(7) . ?
C49 H49A 0.9500 . ?
C47 C48 1.415(8) . ?
C47 C52 1.428(7) . ?
C56 C52 1.517(8) . ?
C56 C57 1.541(7) . ?
C56 H56A 1.0000 . ?
C15 C16 1.512(7) . ?
C15 C17 1.557(7) . ?
C15 H15A 1.0000 . ?
C10 C9 1.375(8) . ?
C10 H10A 0.9500 . ?
C34 H34A 0.9800 . ?
C34 H34B 0.9800 . ?
C34 H34C 0.9800 . ?
C23 C18 1.407(8) . ?
C23 C22 1.407(8) . ?
C23 C27 1.533(8) . ?
C36 C37 1.396(8) . ?
C36 C41 1.496(7) . ?
C9 C8 1.396(8) . ?
C9 H9A 0.9500 . ?
C7 C8 1.384(7) . ?
C7 C6 1.405(8) . ?
C7 C12 1.538(8) . ?
C43 C41 1.555(7) . ?
C43 H43A 0.9800 . ?
C43 H43B 0.9800 . ?
C43 H43C 0.9800 . ?
C5 H5A 0.9800 . ?
C5 H5B 0.9800 . ?
C5 H5C 0.9800 . ?
C38 C37 1.369(8) . ?
C38 H38A 0.9500 . ?
C57 H57A 0.9800 . ?
C57 H57B 0.9800 . ?
C57 H57C 0.9800 . ?
C52 C51 1.428(7) . ?
C8 H8A 0.9500 . ?
C44 C45 1.534(8) . ?
C44 C46 1.536(8) . ?
C44 H44A 1.0000 . ?
C12 C14 1.523(9) . ?
C12 C13 1.525(8) . ?
C12 H12A 1.0000 . ?
C50 C51 1.384(8) . ?
C50 H50A 0.9500 . ?
C51 H51A 0.9500 . ?
C60 H60A 0.9800 . ?
C60 H60B 0.9800 . ?
C60 H60C 0.9800 . ?
C13 H13A 0.9800 . ?
C13 H13B 0.9800 . ?
C13 H13C 0.9800 . ?
C24 C26 1.530(7) . ?
C24 C25 1.549(7) . ?
C24 H24A 1.0000 . ?
C41 C42 1.542(8) . ?
C41 H41A 1.0000 . ?
C4 C1 1.492(7) . ?
C4 H4A 0.9800 . ?
C4 H4B 0.9800 . ?
C4 H4C 0.9800 . ?
C37 H37A 0.9500 . ?
C53 C54 1.488(8) . ?
C53 C48 1.493(8) . ?
C53 C55 1.523(8) . ?
C53 H53A 1.0000 . ?
C25 H25A 0.9800 . ?
C25 H25B 0.9800 . ?
C25 H25C 0.9800 . ?
C54 H54A 0.9800 . ?
C54 H54B 0.9800 . ?
C54 H54C 0.9800 . ?
C55 H55A 0.9800 . ?
C55 H55B 0.9800 . ?
C55 H55C 0.9800 . ?
C20 C21 1.372(8) . ?
C20 H20A 0.9500 . ?
C22 C21 1.359(8) . ?
C22 H22A 0.9500 . ?
C27 C29 1.527(8) . ?
C27 C28 1.544(9) . ?
C27 H27A 1.0000 . ?
C21 H21A 0.9500 . ?
C14 H14A 0.9800 . ?
C14 H14B 0.9800 . ?
C14 H14C 0.9800 . ?
C26 H26A 0.9800 . ?
C26 H26B 0.9800 . ?
C26 H26C 0.9800 . ?
C28 H28A 0.9800 . ?
C28 H28B 0.9800 . ?
C28 H28C 0.9800 . ?
C42 H42A 0.9800 . ?
C42 H42B 0.9800 . ?
C42 H42C 0.9800 . ?
C45 H45A 0.9800 . ?
C45 H45B 0.9800 . ?
C45 H45C 0.9800 . ?
C17 H17A 0.9800 . ?
C17 H17B 0.9800 . ?
C17 H17C 0.9800 . ?
C16 H16A 0.9800 . ?
C16 H16B 0.9800 . ?
C16 H16C 0.9800 . ?
C46 H46A 0.9800 . ?
C46 H46B 0.9800 . ?
C46 H46C 0.9800 . ?
C29 H29A 0.9800 . ?
C29 H29B 0.9800 . ?
C29 H29C 0.9800 . ?
C104 C105 1.373(10) . ?
C104 C103 1.377(9) . ?
C104 H10B 0.9500 . ?
C103 C102 1.392(11) . ?
C103 H10C 0.9500 . ?
C105 C100 1.365(11) . ?
C105 H10D 0.9500 . ?
C100 C101 1.372(11) . ?
C100 C106 1.429(11) . ?
C102 C101 1.371(11) . ?
C102 H10E 0.9500 . ?
C101 H10F 0.9500 . ?
C106 H10G 0.9800 . ?
C106 H10H 0.9800 . ?
C106 H10I 0.9800 . ?
